data_4503946
loop_
_publ_author_name
'Casarin, Maurizio'
'Cingolani, Augusto'
'Di Nicola, Corrado'
'Falcomer, Daniele'
'Monari, Magda'
'Pandolfo, Luciano'
'Pettinari, Claudio'

_publ_section_title
;
 The Different Supramolecular Arrangements of the Triangular
 [Cu3(\m3-OH)(\m-pz)3]2+(pz = Pyrazolate) Secondary Building Units.
 Synthesis of a Coordination Polymer with Permanent Hexagonal Channels
;
_journal_issue 4
_journal_name_full 'Crystal Growth &amp; Design'
_journal_page_first 676
_journal_paper_doi 10.1021/cg060501h
_journal_volume 7
_journal_year 2007
_chemical_formula_sum 'C36 H44 Cl4 Cu6 N24 O4'
_chemical_formula_weight 1400.00
_chemical_name_systematic
; 
 ? 
;
_space_group_IT_number 113
_symmetry_cell_setting tetragonal
_symmetry_space_group_name_Hall 'P -4 2ab'
_symmetry_space_group_name_H-M 'P -4 21 m'
_atom_sites_solution_hydrogens geom
_atom_sites_solution_primary direct
_atom_sites_solution_secondary difmap
_audit_creation_method SHELXL-97
_cell_angle_alpha 90.00
_cell_angle_beta 90.00
_cell_angle_gamma 90.00
_cell_formula_units_Z 2
_cell_length_a 16.8267(6)
_cell_length_b 16.8267(6)
_cell_length_c 8.9583(6)
_cell_measurement_temperature 100(2)
_cell_volume 2536.4(2)
_computing_cell_refinement 'Bruker SMART'
_computing_data_collection 'Bruker SMART'
_computing_data_reduction 'Bruker SAINT+'
_computing_molecular_graphics 'SCHAKAL-97 (Keller, 1997)'
_computing_publication_material 'SHELXL-97 (Sheldrick, 1997)'
_computing_structure_refinement 'SHELXL-97 (Sheldrick, 1997)'
_computing_structure_solution 'SIR97 (Giacovazzo, 1997)'
_diffrn_ambient_temperature 100(2)
_diffrn_measured_fraction_theta_full 0.974
_diffrn_measured_fraction_theta_max 0.974
_diffrn_measurement_device_type 'Bruker SMART area detector'
_diffrn_measurement_method 'phi and omega scans'
_diffrn_radiation_monochromator graphite
_diffrn_radiation_source 'fine-focus sealed tube'
_diffrn_radiation_type MoK\a
_diffrn_radiation_wavelength 0.71073
_diffrn_reflns_av_R_equivalents 0.0338
_diffrn_reflns_av_sigmaI/netI 0.0230
_diffrn_reflns_limit_h_max 22
_diffrn_reflns_limit_h_min -22
_diffrn_reflns_limit_k_max 21
_diffrn_reflns_limit_k_min -22
_diffrn_reflns_limit_l_max 11
_diffrn_reflns_limit_l_min -11
_diffrn_reflns_number 28804
_diffrn_reflns_theta_full 28.71
_diffrn_reflns_theta_max 28.71
_diffrn_reflns_theta_min 1.71
_exptl_absorpt_coefficient_mu 2.747
_exptl_absorpt_correction_T_max 1.00
_exptl_absorpt_correction_T_min 0.67
_exptl_absorpt_correction_type empirical
_exptl_absorpt_process_details SADABS
_exptl_crystal_colour 'dark blue'
_exptl_crystal_density_diffrn 1.833
_exptl_crystal_density_method 'not measured'
_exptl_crystal_description prism
_exptl_crystal_F_000 1404
_exptl_crystal_size_max 0.30
_exptl_crystal_size_mid 0.23
_exptl_crystal_size_min 0.20
_refine_diff_density_max 1.298
_refine_diff_density_min -0.822
_refine_diff_density_rms 0.087
_refine_ls_abs_structure_details 'Flack H D (1983), Acta Cryst. A39, 876-881'
_refine_ls_abs_structure_Flack 0.042(13)
_refine_ls_extinction_method none
_refine_ls_goodness_of_fit_ref 1.069
_refine_ls_hydrogen_treatment mixed
_refine_ls_matrix_type full
_refine_ls_number_parameters 180
_refine_ls_number_reflns 3300
_refine_ls_number_restraints 1
_refine_ls_restrained_S_all 1.069
_refine_ls_R_factor_all 0.0286
_refine_ls_R_factor_gt 0.0273
_refine_ls_shift/su_max 0.001
_refine_ls_shift/su_mean 0.000
_refine_ls_structure_factor_coef Fsqd
_refine_ls_weighting_details 'calc w=1/[\s^2^(Fo^2^)+(0.0471P)^2^+1.6580P] where P=(Fo^2^+2Fc^2^)/3'
_refine_ls_weighting_scheme calc
_refine_ls_wR_factor_gt 0.0749
_refine_ls_wR_factor_ref 0.0755
_reflns_number_gt 3167
_reflns_number_total 3300
_reflns_threshold_expression >2sigma(I)
_cod_data_source_file cg060501hsi20060727_105059.cif
_cod_data_source_block compound5
_cod_depositor_comments
;

2021-04-16
Z value and formula fixed to values more according to usual
chemical conventions.                 miguel
;
_cod_original_formula_sum 'C18 H22 Cl2 Cu3 N12 O2'
_cod_original_formula_weight 700.00
_cod_original_formula_units_Z 4
_cod_original_sg_symbol_H-M P-42(1)m
_cod_database_code 4503946

loop_
_symmetry_equiv_pos_as_xyz
'x, y, z'
'-x, -y, z'
'y, -x, -z'
'-y, x, -z'
'-x+1/2, y+1/2, -z'
'x+1/2, -y+1/2, -z'
'-y+1/2, -x+1/2, z'
'y+1/2, x+1/2, z'

loop_
_atom_site_label
_atom_site_type_symbol
_atom_site_fract_x
_atom_site_fract_y
_atom_site_fract_z
_atom_site_U_iso_or_equiv
_atom_site_adp_type
_atom_site_occupancy
_atom_site_symmetry_multiplicity
_atom_site_calc_flag
_atom_site_refinement_flags
Cu1 Cu 0.324506(18) 0.033276(18) 0.45399(4) 0.01631(9) Uani 1 1 d .
Cu2 Cu 0.34230(2) 0.15770(2) 0.17162(5) 0.02017(12) Uani 1 2 d S
Cl1 Cl 0.38343(4) -0.11657(4) 0.45239(12) 0.02079(18) Uani 1 2 d S
O1 O 0.40165(11) 0.09835(11) 0.3344(3) 0.0154(5) Uani 1 2 d SD
H111 H 0.4388(8) 0.0612(8) 0.324(5) 0.018 Uiso 1 2 d SD
N1 N 0.26169(14) 0.01809(14) 0.2723(3) 0.0176(5) Uani 1 1 d .
N2 N 0.26976(14) 0.06805(13) 0.1548(3) 0.0178(4) Uani 1 1 d .
C1 C 0.20599(18) -0.03511(18) 0.2376(3) 0.0246(6) Uani 1 1 d .
H1 H 0.1891 -0.0771 0.3010 0.030 Uiso 1 1 calc R
C2 C 0.17621(19) -0.02036(18) 0.0957(3) 0.0244(6) Uani 1 1 d .
H2 H 0.1363 -0.0490 0.0434 0.029 Uiso 1 1 calc R
C3 C 0.21802(16) 0.04556(17) 0.0481(3) 0.0216(5) Uani 1 1 d .
H3 H 0.2113 0.0711 -0.0456 0.026 Uiso 1 1 calc R
N3 N 0.38130(15) 0.06235(14) 0.6357(3) 0.0185(5) Uani 1 1 d .
C8 C 0.42857(19) 0.07143(19) 0.8672(5) 0.0282(9) Uani 1 2 d S
H8 H 0.4369 0.0631 0.9709 0.034 Uiso 1 2 calc SR
C7 C 0.37528(19) 0.03289(19) 0.7752(3) 0.0246(6) Uani 1 1 d .
H7 H 0.3399 -0.0080 0.8054 0.030 Uiso 1 1 calc R
N4 N 0.23146(14) -0.00448(14) 0.5771(3) 0.0197(5) Uani 1 1 d .
N6 N 0.28135(16) 0.21865(16) 0.0152(4) 0.0237(8) Uani 1 2 d S
N5 N 0.21298(15) -0.08059(14) 0.6112(3) 0.0208(5) Uani 1 1 d .
H5N H 0.2424 -0.1221 0.5883 0.025 Uiso 1 1 calc R
C6 C 0.17294(18) 0.03944(18) 0.6300(3) 0.0240(6) Uani 1 1 d .
H6 H 0.1699 0.0956 0.6214 0.029 Uiso 1 1 calc R
C5 C 0.11613(19) -0.0080(2) 0.7004(4) 0.0306(7) Uani 1 1 d .
H5 H 0.0687 0.0089 0.7485 0.037 Uiso 1 1 calc R
C4 C 0.14360(19) -0.0842(2) 0.6850(3) 0.0278(6) Uani 1 1 d .
H4 H 0.1182 -0.1310 0.7201 0.033 Uiso 1 1 calc R
C9 C 0.2278(2) 0.2722(2) 0.0497(6) 0.0297(9) Uani 1 2 d S
H9 H 0.2133 0.2867 0.1485 0.036 Uiso 1 2 calc SR
N7 N 0.28394(19) 0.21606(19) -0.1333(5) 0.0334(9) Uani 1 2 d S
H7N H 0.3153 0.1847 -0.1853 0.040 Uiso 1 2 calc SR
C10 C 0.1959(2) 0.3041(2) -0.0782(9) 0.0595(18) Uani 1 2 d S
H10 H 0.1560 0.3440 -0.0835 0.071 Uiso 1 2 calc SR
C11 C 0.2313(3) 0.2687(3) -0.1935(6) 0.0409(13) Uani 1 2 d S
H11 H 0.2219 0.2781 -0.2965 0.049 Uiso 1 2 calc SR
Cl2 Cl 0.27159(4) 0.22841(4) 0.40546(12) 0.0255(2) Uiso 1 2 d S
O1W O 0.5415(3) 0.0415(3) 0.1856(8) 0.099(2) Uiso 1 2 d S

loop_
_atom_site_aniso_label
_atom_site_aniso_U_11
_atom_site_aniso_U_22
_atom_site_aniso_U_33
_atom_site_aniso_U_23
_atom_site_aniso_U_13
_atom_site_aniso_U_12
Cu1 0.01673(15) 0.01713(15) 0.01506(14) 0.00134(12) -0.00006(13) -0.00323(11)
Cu2 0.01893(15) 0.01893(15) 0.0227(2) 0.00810(14) -0.00810(14) -0.00715(17)
Cl1 0.0176(2) 0.0176(2) 0.0271(4) -0.0019(3) -0.0019(3) 0.0038(3)
O1 0.0145(8) 0.0145(8) 0.0171(12) 0.0009(7) -0.0009(7) -0.0007(9)
N1 0.0154(10) 0.0178(11) 0.0196(11) 0.0017(9) -0.0008(9) -0.0023(9)
N2 0.0177(10) 0.0187(11) 0.0170(10) 0.0020(9) -0.0031(9) -0.0032(8)
C1 0.0281(15) 0.0195(14) 0.0262(14) 0.0027(12) -0.0028(12) -0.0082(12)
C2 0.0243(14) 0.0242(14) 0.0247(13) -0.0010(11) -0.0042(11) -0.0074(11)
C3 0.0199(12) 0.0262(14) 0.0186(12) 0.0013(12) -0.0042(11) -0.0046(10)
N3 0.0231(11) 0.0176(11) 0.0148(11) 0.0001(9) 0.0017(9) 0.0025(9)
C8 0.0332(15) 0.0332(15) 0.018(2) 0.0009(11) -0.0009(11) 0.0056(19)
C7 0.0310(15) 0.0236(14) 0.0193(13) 0.0063(11) 0.0006(12) 0.0004(13)
N4 0.0205(11) 0.0155(10) 0.0230(12) 0.0023(9) 0.0035(9) -0.0010(9)
N6 0.0225(10) 0.0225(10) 0.0261(18) 0.0096(10) -0.0096(10) -0.0050(13)
N5 0.0208(12) 0.0176(11) 0.0239(12) 0.0022(9) 0.0038(9) -0.0023(9)
C6 0.0223(14) 0.0227(14) 0.0272(15) -0.0011(11) 0.0009(11) 0.0023(12)
C5 0.0183(13) 0.0402(18) 0.0332(16) -0.0047(14) 0.0084(12) -0.0007(13)
C4 0.0277(15) 0.0318(16) 0.0239(14) 0.0041(13) 0.0036(12) -0.0095(12)
C9 0.0284(13) 0.0284(13) 0.032(2) -0.0003(14) 0.0003(14) -0.0036(17)
N7 0.0316(13) 0.0316(13) 0.037(2) 0.0013(12) -0.0013(12) -0.0056(17)
C10 0.047(2) 0.047(2) 0.084(5) 0.017(2) -0.017(2) 0.019(3)
C11 0.0457(18) 0.0457(18) 0.031(3) 0.0178(17) -0.0178(17) -0.013(2)

loop_
_atom_type_symbol
_atom_type_description
_atom_type_scat_dispersion_real
_atom_type_scat_dispersion_imag
_atom_type_scat_source
C C 0.0033 0.0016 'International Tables Vol C Tables 4.2.6.8 and 6.1.1.4'
H H 0.0000 0.0000 'International Tables Vol C Tables 4.2.6.8 and 6.1.1.4'
N N 0.0061 0.0033 'International Tables Vol C Tables 4.2.6.8 and 6.1.1.4'
O O 0.0106 0.0060 'International Tables Vol C Tables 4.2.6.8 and 6.1.1.4'
Cl Cl 0.1484 0.1585 'International Tables Vol C Tables 4.2.6.8 and 6.1.1.4'
Cu Cu 0.3201 1.2651 'International Tables Vol C Tables 4.2.6.8 and 6.1.1.4'

loop_
_geom_angle_atom_site_label_1
_geom_angle_atom_site_label_2
_geom_angle_atom_site_label_3
_geom_angle
_geom_angle_site_symmetry_1
_geom_angle_site_symmetry_3
N3 Cu1 N1 172.53(10) . .
N3 Cu1 O1 89.53(10) . .
N1 Cu1 O1 88.66(9) . .
N3 Cu1 N4 90.18(10) . .
N1 Cu1 N4 89.67(10) . .
O1 Cu1 N4 164.79(10) . .
N3 Cu1 Cl1 93.36(7) . .
N1 Cu1 Cl1 94.11(7) . .
O1 Cu1 Cl1 105.55(8) . .
N4 Cu1 Cl1 89.64(7) . .
N3 Cu1 N3 23.30(9) . 7
N1 Cu1 N3 152.82(8) . 7
O1 Cu1 N3 66.62(8) . 7
N4 Cu1 N3 111.12(8) . 7
Cl1 Cu1 N3 103.00(5) . 7
N3 Cu1 N2 151.45(9) . .
N1 Cu1 N2 23.71(8) . .
O1 Cu1 N2 66.50(8) . .
N4 Cu1 N2 108.83(8) . .
Cl1 Cu1 N2 107.45(5) . .
N3 Cu1 N2 129.14(6) 7 .
N3 Cu1 C6 88.23(9) . .
N1 Cu1 C6 89.00(9) . .
O1 Cu1 C6 144.21(10) . .
N4 Cu1 C6 20.61(9) . .
Cl1 Cu1 C6 110.24(6) . .
N3 Cu1 C6 104.30(7) 7 .
N2 Cu1 C6 102.08(7) . .
N3 Cu1 C7 20.08(9) . .
N1 Cu1 C7 161.90(9) . .
O1 Cu1 C7 109.19(9) . .
N4 Cu1 C7 72.32(9) . .
Cl1 Cu1 C7 84.19(6) . .
N3 Cu1 C7 43.38(8) 7 .
N2 Cu1 C7 168.21(8) . .
C6 Cu1 C7 74.82(8) . .
N3 Cu1 C1 163.39(9) . .
N1 Cu1 C1 19.40(9) . .
O1 Cu1 C1 107.05(9) . .
N4 Cu1 C1 73.58(9) . .
Cl1 Cu1 C1 83.30(6) . .
N3 Cu1 C1 171.93(7) 7 .
N2 Cu1 C1 43.11(7) . .
C6 Cu1 C1 77.79(8) . .
C7 Cu1 C1 143.62(8) . .
N3 Cu1 Cu2 115.89(7) . .
N1 Cu1 Cu2 59.61(7) . .
O1 Cu1 Cu2 35.48(7) . .
N4 Cu1 Cu2 133.61(7) . .
Cl1 Cu1 Cu2 123.62(3) . .
N3 Cu1 Cu2 93.24(5) 7 .
N2 Cu1 Cu2 35.90(4) . .
C6 Cu1 Cu2 117.29(6) . .
C7 Cu1 Cu2 135.31(6) . .
C1 Cu1 Cu2 78.98(6) . .
N3 Cu1 Cu1 58.40(7) . 7
N1 Cu1 Cu1 118.30(7) . 7
O1 Cu1 Cu1 32.58(7) . 7
N4 Cu1 Cu1 140.48(7) . 7
Cl1 Cu1 Cu1 113.535(19) . 7
N3 Cu1 Cu1 35.10(5) 7 7
N2 Cu1 Cu1 94.71(4) . 7
C6 Cu1 Cu1 125.21(6) . 7
C7 Cu1 Cu1 78.48(6) . 7
C1 Cu1 Cu1 137.64(6) . 7
Cu2 Cu1 Cu1 59.123(7) . 7
N3 Cu1 Cl2 89.59(7) . .
N1 Cu1 Cl2 83.07(7) . .
O1 Cu1 Cl2 65.05(7) . .
N4 Cu1 Cl2 99.75(7) . .
Cl1 Cu1 Cl2 170.16(3) . .
N3 Cu1 Cl2 76.47(5) 7 .
N2 Cu1 Cl2 66.82(5) . .
C6 Cu1 Cl2 79.21(6) . .
C7 Cu1 Cl2 101.39(6) . .
C1 Cu1 Cl2 96.45(6) . .
Cu2 Cu1 Cl2 47.03(2) . .
Cu1 Cu1 Cl2 60.437(10) 7 .
N2 Cu2 N2 165.05(14) 7 .
N2 Cu2 N6 91.24(7) 7 .
N2 Cu2 N6 91.24(7) . .
N2 Cu2 O1 89.01(7) 7 .
N2 Cu2 O1 89.01(7) . .
N6 Cu2 O1 178.10(14) . .
N2 Cu2 Cl2 97.23(7) 7 .
N2 Cu2 Cl2 97.23(7) . .
N6 Cu2 Cl2 95.24(12) . .
O1 Cu2 Cl2 82.86(8) . .
N2 Cu2 N1 24.48(8) 7 7
N2 Cu2 N1 155.16(9) . 7
N6 Cu2 N1 113.32(5) . 7
O1 Cu2 N1 66.58(5) . 7
Cl2 Cu2 N1 84.71(5) . 7
N2 Cu2 N1 155.16(9) 7 .
N2 Cu2 N1 24.48(8) . .
N6 Cu2 N1 113.32(5) . .
O1 Cu2 N1 66.58(5) . .
Cl2 Cu2 N1 84.71(5) . .
N1 Cu2 N1 132.87(10) 7 .
N2 Cu2 C9 93.92(7) 7 .
N2 Cu2 C9 93.92(7) . .
N6 Cu2 C9 22.16(16) . .
O1 Cu2 C9 155.94(13) . .
Cl2 Cu2 C9 73.08(11) . .
N1 Cu2 C9 110.20(5) 7 .
N1 Cu2 C9 110.20(5) . .
N2 Cu2 C3 19.11(9) 7 7
N2 Cu2 C3 153.94(9) . 7
N6 Cu2 C3 73.24(6) . 7
O1 Cu2 C3 107.21(6) . 7
Cl2 Cu2 C3 104.79(6) . 7
N1 Cu2 C3 43.54(7) 7 7
N1 Cu2 C3 168.26(7) . 7
C9 Cu2 C3 79.61(6) . 7
N2 Cu2 C3 153.94(9) 7 .
N2 Cu2 C3 19.11(9) . .
N6 Cu2 C3 73.24(6) . .
O1 Cu2 C3 107.21(6) . .
Cl2 Cu2 C3 104.79(6) . .
N1 Cu2 C3 168.26(7) 7 .
N1 Cu2 C3 43.54(7) . .
C9 Cu2 C3 79.61(6) . .
C3 Cu2 C3 136.72(12) 7 .
N2 Cu2 Cu1 60.67(7) 7 7
N2 Cu2 Cu1 121.86(7) . 7
N6 Cu2 Cu1 144.07(6) . 7
O1 Cu2 Cu1 35.04(4) . 7
Cl2 Cu2 Cu1 69.08(2) . 7
N1 Cu2 Cu1 36.20(5) 7 7
N1 Cu2 Cu1 97.69(5) . 7
C9 Cu2 Cu1 129.99(8) . 7
C3 Cu2 Cu1 79.74(6) 7 7
C3 Cu2 Cu1 140.89(6) . 7
N2 Cu2 Cu1 121.86(7) 7 .
N2 Cu2 Cu1 60.67(7) . .
N6 Cu2 Cu1 144.07(6) . .
O1 Cu2 Cu1 35.04(4) . .
Cl2 Cu2 Cu1 69.08(2) . .
N1 Cu2 Cu1 97.69(5) 7 .
N1 Cu2 Cu1 36.20(5) . .
C9 Cu2 Cu1 129.99(8) . .
C3 Cu2 Cu1 140.89(6) 7 .
C3 Cu2 Cu1 79.74(6) . .
Cu1 Cu2 Cu1 61.755(14) 7 .
Cu1 Cl1 Cu1 132.93(4) 8_545 .
Cu1 O1 Cu1 114.85(14) 7 .
Cu1 O1 Cu2 109.48(8) 7 .
Cu1 O1 Cu2 109.48(8) . .
Cu1 O1 Cl2 79.77(8) 7 .
Cu1 O1 Cl2 79.77(8) . .
Cu2 O1 Cl2 57.54(7) . .
C1 N1 N2 107.9(2) . .
C1 N1 Cu1 131.4(2) . .
N2 N1 Cu1 120.73(17) . .
C1 N1 Cu2 144.3(2) . .
N2 N1 Cu2 36.56(12) . .
Cu1 N1 Cu2 84.19(8) . .
C3 N2 N1 108.2(2) . .
C3 N2 Cu2 132.67(19) . .
N1 N2 Cu2 118.96(17) . .
C3 N2 Cu1 143.72(18) . .
N1 N2 Cu1 35.55(12) . .
Cu2 N2 Cu1 83.43(8) . .
N1 C1 C2 110.3(3) . .
N1 C1 Cu1 29.21(13) . .
C2 C1 Cu1 139.5(2) . .
C3 C2 C1 104.0(3) . .
N2 C3 C2 109.6(3) . .
N2 C3 Cu2 28.22(12) . .
C2 C3 Cu2 137.7(2) . .
N3 N3 C7 108.24(17) 7 .
N3 N3 Cu1 121.60(7) 7 .
C7 N3 Cu1 130.1(2) . .
N3 N3 Cu1 35.10(5) 7 7
C7 N3 Cu1 143.3(2) . 7
Cu1 N3 Cu1 86.50(8) . 7
C7 C8 C7 104.7(4) 7 .
N3 C7 C8 109.4(3) . .
N3 C7 Cu1 29.77(14) . .
C8 C7 Cu1 139.2(2) . .
C6 N4 N5 106.1(2) . .
C6 N4 Cu1 126.8(2) . .
N5 N4 Cu1 126.88(18) . .
C9 N6 N7 106.3(4) . .
C9 N6 Cu2 122.4(3) . .
N7 N6 Cu2 131.4(3) . .
C4 N5 N4 110.7(2) . .
N4 C6 C5 110.7(3) . .
N4 C6 Cu1 32.57(14) . .
C5 C6 Cu1 143.1(2) . .
C4 C5 C6 105.0(3) . .
N5 C4 C5 107.5(3) . .
N6 C9 C10 109.9(5) . .
N6 C9 Cu2 35.5(2) . .
C10 C9 Cu2 145.4(4) . .
N6 N7 C11 110.7(5) . .
C11 C10 C9 107.2(5) . .
C10 C11 N7 106.0(5) . .
Cu2 Cl2 O1 39.60(5) . .
Cu2 Cl2 Cu1 63.89(2) . .
O1 Cl2 Cu1 35.18(3) . .
Cu2 Cl2 Cu1 63.89(2) . 7
O1 Cl2 Cu1 35.18(3) . 7
Cu1 Cl2 Cu1 59.13(2) . 7

loop_
_geom_bond_atom_site_label_1
_geom_bond_atom_site_label_2
_geom_bond_distance
_geom_bond_site_symmetry_2
Cu1 N3 1.950(2) .
Cu1 N1 1.958(2) .
Cu1 O1 2.0081(16) .
Cu1 N4 2.018(2) .
Cu1 Cl1 2.7094(5) .
Cu1 N3 2.888(2) 7
Cu1 N2 2.894(2) .
Cu1 C6 3.000(3) .
Cu1 C7 3.002(3) .
Cu1 C1 3.010(3) .
Cu1 Cu2 3.2973(5) .
Cu1 Cu1 3.3843(6) 7
Cu1 Cl2 3.4297(10) .
Cu2 N2 1.946(2) 7
Cu2 N2 1.946(2) .
Cu2 N6 2.016(3) .
Cu2 O1 2.030(3) .
Cu2 Cl2 2.6869(12) .
Cu2 N1 2.859(2) 7
Cu2 N1 2.859(2) .
Cu2 C9 2.934(5) .
Cu2 C3 3.026(3) 7
Cu2 C3 3.026(3) .
Cu2 Cu1 3.2973(5) 7
Cl1 Cu1 2.7094(5) 8_545
O1 Cu1 2.0081(15) 7
O1 Cl2 3.160(3) .
N1 C1 1.333(4) .
N1 N2 1.354(3) .
N2 C3 1.347(4) .
C1 C2 1.389(4) .
C2 C3 1.381(4) .
N3 N3 1.341(5) 7
N3 C7 1.348(4) .
N3 Cu1 2.888(2) 7
C8 C7 1.380(4) 7
C8 C7 1.380(4) .
N4 C6 1.319(4) .
N4 N5 1.353(3) .
N6 C9 1.310(6) .
N6 N7 1.332(6) .
N5 C4 1.343(4) .
C6 C5 1.396(4) .
C5 C4 1.369(5) .
C9 C10 1.376(8) .
N7 C11 1.363(7) .
C10 C11 1.333(10) .
Cl2 Cu1 3.4297(10) 7
